data_7130271
loop_
_publ_author_name
'Williams, Luke J.'
'Bhonoah, Yunas'
'Walton, James W.'

_publ_section_title
;
 Enolate SNAr of unactivated arenes via [(\h6-arene)RuCp]+ intermediates
;
_journal_name_full 'Chemical Communications'
_journal_paper_doi 10.1039/D2CC02508F
_journal_year 2022
_chemical_formula_moiety 'C13 H14 F Ru, 2(F3 P0.5)'
_chemical_formula_sum 'C13 H14 F7 P Ru'
_chemical_formula_weight 435.28
_space_group_crystal_system monoclinic
_space_group_IT_number 14
_space_group_name_Hall '-P 2ybc'
_space_group_name_H-M_alt 'P 1 21/c 1'
_atom_sites_solution_hydrogens geom
_atom_sites_solution_primary direct
_audit_creation_date 2022-01-12
_audit_creation_method
;
Olex2 1.5-beta
(compiled 2021.12.09 svn.r5202d8cf for OlexSys, GUI svn.r6439)
;
_audit_update_record
;
2022-05-03 deposited with the CCDC.	2022-06-17 downloaded from the CCDC.
;
_cell_angle_alpha 90
_cell_angle_beta 103.0623(12)
_cell_angle_gamma 90
_cell_formula_units_Z 4
_cell_length_a 7.0290(2)
_cell_length_b 15.3782(5)
_cell_length_c 13.9470(5)
_cell_measurement_reflns_used 9103
_cell_measurement_temperature 120.00
_cell_measurement_theta_max 31.58
_cell_measurement_theta_min 2.65
_cell_volume 1468.57(8)
_computing_cell_refinement 'SAINT V8.40A (Bruker, 2019)'
_computing_data_collection 'APEX3 v.2017.3_0 (Bruker AXS, 2017)'
_computing_data_reduction 'SAINT V8.40A (Bruker, 2019)'
_computing_molecular_graphics 'Olex2 1.5-beta (Dolomanov et al., 2009)'
_computing_publication_material 'Olex2 1.5-beta (Dolomanov et al., 2009)'
_computing_structure_refinement 'SHELXL 2017/1 (Sheldrick, 2015)'
_computing_structure_solution 'XS  (Sheldrick, 2008)'
_diffrn_ambient_temperature 120.00
_diffrn_detector 'Bruker PHOTON III C14 MM CPAD'
_diffrn_detector_area_resol_mean 54.4
_diffrn_detector_type 'CPA sensor'
_diffrn_measured_fraction_theta_full 0.997
_diffrn_measured_fraction_theta_max 0.998
_diffrn_measurement_device '3-circle diffractometer'
_diffrn_measurement_device_type 'Bruker D8 Venture'
_diffrn_measurement_method '\w- and \f-scan'
_diffrn_radiation_monochromator 'focusing mirrors'
_diffrn_radiation_probe x-ray
_diffrn_radiation_type 'Mo K\a'
_diffrn_radiation_wavelength 0.71073
_diffrn_reflns_av_R_equivalents 0.0320
_diffrn_reflns_av_unetI/netI 0.0220
_diffrn_reflns_Laue_measured_fraction_full 0.997
_diffrn_reflns_Laue_measured_fraction_max 0.998
_diffrn_reflns_limit_h_max 9
_diffrn_reflns_limit_h_min -9
_diffrn_reflns_limit_k_max 21
_diffrn_reflns_limit_k_min -21
_diffrn_reflns_limit_l_max 19
_diffrn_reflns_limit_l_min -19
_diffrn_reflns_number 26106
_diffrn_reflns_point_group_measured_fraction_full 0.997
_diffrn_reflns_point_group_measured_fraction_max 0.998
_diffrn_reflns_theta_full 25.242
_diffrn_reflns_theta_max 29.999
_diffrn_reflns_theta_min 2.000
_diffrn_source 'microfocus sealed X-ray tube'
_diffrn_source_current 1.4
_diffrn_source_power 0.07
_diffrn_source_type 'Incoatec I\mS 3.0 microsource'
_diffrn_source_voltage 50.0
_diffrn_standards_number 0
_exptl_absorpt_coefficient_mu 1.244
_exptl_absorpt_correction_T_max 0.3380
_exptl_absorpt_correction_T_min 0.2899
_exptl_absorpt_correction_type multi-scan
_exptl_absorpt_process_details
;
SADABS-2016/2 (Bruker,2016/2) was used for absorption correction.
wR2(int) was 0.0826 before and 0.0489 after correction.
The Ratio of minimum to maximum transmission is 0.8577.
The \l/2 correction factor is Not present.
;
_exptl_crystal_colour 'clear colourless'
_exptl_crystal_colour_lustre clear
_exptl_crystal_colour_primary colourless
_exptl_crystal_density_diffrn 1.969
_exptl_crystal_description block
_exptl_crystal_F_000 856
_exptl_crystal_size_max 0.15
_exptl_crystal_size_mid 0.07
_exptl_crystal_size_min 0.02
_refine_diff_density_max 1.354
_refine_diff_density_min -0.533
_refine_diff_density_rms 0.079
_refine_ls_extinction_method none
_refine_ls_goodness_of_fit_ref 1.089
_refine_ls_hydrogen_treatment constr
_refine_ls_matrix_type full
_refine_ls_number_parameters 222
_refine_ls_number_reflns 4275
_refine_ls_number_restraints 24
_refine_ls_restrained_S_all 1.099
_refine_ls_R_factor_all 0.0276
_refine_ls_R_factor_gt 0.0244
_refine_ls_shift/su_max 0.003
_refine_ls_shift/su_mean 0.000
_refine_ls_structure_factor_coef Fsqd
_refine_ls_weighting_details 'w=1/[\s^2^(Fo^2^)+(0.0207P)^2^+1.3212P] where P=(Fo^2^+2Fc^2^)/3'
_refine_ls_weighting_scheme calc
_refine_ls_wR_factor_gt 0.0552
_refine_ls_wR_factor_ref 0.0565
_reflns_Friedel_coverage 0.000
_reflns_number_gt 3956
_reflns_number_total 4275
_reflns_threshold_expression 'I > 2\s(I)'
_cod_data_source_file d2cc02508f2.cif
_cod_data_source_block 3a_22srv007
_cod_depositor_comments
;
The following automatic conversions were performed:

data item '_diffrn_radiation_probe' value 'X-ray' was changed to
'x-ray' in accordance with the
/home/data/users/saulius/crontab/automatic-downloads/rss-feeds/RSC/lib/dictionaries/cif_core.dic
dictionary named 'cif_core.dic' version 2.4.2 last updated on
2011-04-26.

Automatic conversion script
Id: cif_fix_values 7556 2019-12-06 15:28:31Z antanas 
;
_cod_database_code 7130271
_shelx_shelxl_version_number 2017/1
_shelx_space_group_comment
;
The symmetry employed for this shelxl refinement is uniquely defined
by the following loop, which should always be used as a source of
symmetry information in preference to the above space-group names.
They are only intended as comments.
;
_shelx_estimated_absorpt_t_max 0.976
_shelx_estimated_absorpt_t_min 0.835
_computing_bruker_data_scaling 'SADABS V2012/1 (Bruker AXS Inc.)'
_olex2_refinement_description
;
1. Fixed Uiso
 At 1.2 times of:
  All C(H) groups
 At 1.5 times of:
  All C(H,H,H) groups
2. Uiso/Uaniso restraints and constraints
Uanis(F7) \\sim Ueq, Uanis(F5A) \\sim Ueq, Uanis(F6) \\sim Ueq, Uanis(F6A)
\\sim Ueq: with sigma of 0.005 and sigma for terminal atoms of 0.01
3. Others
 Fixed Sof: F5A(0.3) F6(0.7) F6A(0.3) F7(0.7)
4.a Aromatic/amide H refined with riding coordinates:
 C3(H3), C4(H4), C5(H5), C11(H11), C12(H12), C13(H13), C14(H14), C15(H15)
4.b Idealised Me refined as rotating group:
 C7(H7A,H7B,H7C), C8(H8A,H8B,H8C)
;
_olex2_submission_special_instructions 'No special instructions were received'

loop_
_space_group_symop_operation_xyz
'x, y, z'
'-x, y+1/2, -z+1/2'
'-x, -y, -z'
'x, -y-1/2, z-1/2'

loop_
_atom_site_label
_atom_site_type_symbol
_atom_site_fract_x
_atom_site_fract_y
_atom_site_fract_z
_atom_site_U_iso_or_equiv
_atom_site_adp_type
_atom_site_occupancy
_atom_site_site_symmetry_order
_atom_site_calc_flag
_atom_site_refinement_flags_posn
_atom_site_refinement_flags_adp
_atom_site_refinement_flags_occupancy
_atom_site_disorder_assembly
_atom_site_disorder_group
Ru1 Ru 0.40087(2) 0.73953(2) 0.76546(2) 0.01285(5) Uani 1 1 d . . . . .
F1 F 0.54196(18) 0.69670(9) 0.56669(8) 0.0305(3) Uani 1 1 d . . . . .
C1 C 0.5916(3) 0.71331(13) 0.66374(13) 0.0192(3) Uani 1 1 d . . . . .
C2 C 0.6106(3) 0.64201(12) 0.72855(14) 0.0193(3) Uani 1 1 d . . . . .
C3 C 0.6609(3) 0.66185(13) 0.83074(14) 0.0220(4) Uani 1 1 d . . . . .
H3 H 0.672498 0.616055 0.877418 0.026 Uiso 1 1 calc R U . . .
C4 C 0.6935(3) 0.74796(14) 0.86385(15) 0.0246(4) Uani 1 1 d . . . . .
H4 H 0.729357 0.759701 0.932450 0.030 Uiso 1 1 calc R U . . .
C5 C 0.6735(3) 0.81707(13) 0.79592(16) 0.0245(4) Uani 1 1 d . . . . .
H5 H 0.696134 0.875075 0.819144 0.029 Uiso 1 1 calc R U . . .
C6 C 0.6200(3) 0.80089(12) 0.69340(15) 0.0209(4) Uani 1 1 d . . . . .
C7 C 0.5988(3) 0.87229(15) 0.61836(19) 0.0356(5) Uani 1 1 d . . . . .
H7A H 0.479810 0.862828 0.567173 0.053 Uiso 1 1 calc R U . . .
H7B H 0.712344 0.872223 0.588522 0.053 Uiso 1 1 calc R U . . .
H7C H 0.590374 0.928428 0.650392 0.053 Uiso 1 1 calc R U . . .
C8 C 0.5817(3) 0.55050(13) 0.69132(18) 0.0298(4) Uani 1 1 d . . . . .
H8A H 0.565837 0.511979 0.744950 0.045 Uiso 1 1 calc R U . . .
H8B H 0.695688 0.532135 0.666959 0.045 Uiso 1 1 calc R U . . .
H8C H 0.464610 0.547517 0.637706 0.045 Uiso 1 1 calc R U . . .
C11 C 0.1856(3) 0.79659(14) 0.83773(15) 0.0246(4) Uani 1 1 d . . . . .
H11 H 0.218175 0.834875 0.892453 0.029 Uiso 1 1 calc R U . . .
C12 C 0.1402(3) 0.82105(13) 0.73677(15) 0.0230(4) Uani 1 1 d . . . . .
H12 H 0.136784 0.878727 0.712034 0.028 Uiso 1 1 calc R U . . .
C13 C 0.1010(3) 0.74416(13) 0.67953(16) 0.0237(4) Uani 1 1 d . . . . .
H13 H 0.066998 0.741349 0.609689 0.028 Uiso 1 1 calc R U . . .
C14 C 0.1213(3) 0.67230(13) 0.74457(16) 0.0248(4) Uani 1 1 d . . . . .
H14 H 0.103023 0.612916 0.725982 0.030 Uiso 1 1 calc R U . . .
C15 C 0.1734(3) 0.70433(14) 0.84188(16) 0.0253(4) Uani 1 1 d . . . . .
H15 H 0.196286 0.670170 0.900114 0.030 Uiso 1 1 calc R U . . .
P1 P 1.000000 0.500000 1.000000 0.01305(11) Uani 1 2 d S . P . .
F2 F 0.98243(18) 0.51158(7) 0.88411(8) 0.0227(2) Uani 1 1 d . . . . .
F3 F 0.98923(16) 0.60377(6) 1.01186(8) 0.0196(2) Uani 1 1 d . . . . .
F4 F 0.76716(16) 0.49417(7) 0.98156(9) 0.0243(2) Uani 1 1 d . . . . .
P2 P 0.000000 0.500000 0.500000 0.01832(13) Uani 1 2 d S . P . .
F5 F 0.0329(2) 0.48462(8) 0.61644(9) 0.0332(3) Uani 1 1 d . . . . .
F5A F 0.2070(8) 0.5383(5) 0.5002(4) 0.0476(14) Uani 0.3 1 d . U P A 2
F6 F 0.1828(4) 0.4398(2) 0.50176(19) 0.0518(7) Uani 0.7 1 d . U P A 1
F6A F 0.0774(11) 0.4050(3) 0.4864(4) 0.0473(16) Uani 0.3 1 d . U P A 2
F7 F 0.1386(4) 0.58253(17) 0.52466(17) 0.0500(7) Uani 0.7 1 d . U P A 1

loop_
_atom_site_aniso_label
_atom_site_aniso_U_11
_atom_site_aniso_U_22
_atom_site_aniso_U_33
_atom_site_aniso_U_23
_atom_site_aniso_U_13
_atom_site_aniso_U_12
Ru1 0.01014(7) 0.01509(7) 0.01377(7) 0.00237(5) 0.00365(5) 0.00112(4)
F1 0.0316(7) 0.0458(8) 0.0162(5) -0.0006(5) 0.0094(5) 0.0042(5)
C1 0.0139(8) 0.0274(9) 0.0179(8) 0.0018(7) 0.0069(6) 0.0021(7)
C2 0.0132(8) 0.0211(8) 0.0254(9) 0.0024(7) 0.0078(7) 0.0046(6)
C3 0.0146(8) 0.0276(9) 0.0231(9) 0.0084(7) 0.0030(7) 0.0074(7)
C4 0.0128(8) 0.0393(11) 0.0197(9) -0.0028(8) -0.0005(7) 0.0025(7)
C5 0.0130(8) 0.0249(9) 0.0363(11) -0.0062(8) 0.0071(8) -0.0036(7)
C6 0.0126(8) 0.0239(9) 0.0291(10) 0.0066(7) 0.0107(7) 0.0008(6)
C7 0.0347(12) 0.0307(11) 0.0484(14) 0.0184(10) 0.0241(11) 0.0051(9)
C8 0.0283(10) 0.0214(9) 0.0413(12) -0.0024(8) 0.0109(9) 0.0028(8)
C11 0.0174(9) 0.0300(10) 0.0288(10) -0.0060(8) 0.0104(7) 0.0031(7)
C12 0.0124(8) 0.0209(9) 0.0365(11) 0.0054(7) 0.0073(7) 0.0046(6)
C13 0.0099(8) 0.0344(11) 0.0250(9) 0.0004(8) 0.0004(7) 0.0014(7)
C14 0.0127(8) 0.0221(9) 0.0410(12) -0.0010(8) 0.0090(8) -0.0031(7)
C15 0.0185(9) 0.0331(10) 0.0287(10) 0.0101(8) 0.0147(8) 0.0007(7)
P1 0.0146(3) 0.0112(3) 0.0130(3) -0.0004(2) 0.0023(2) 0.0001(2)
F2 0.0351(6) 0.0192(5) 0.0138(5) 0.0007(4) 0.0058(4) 0.0014(4)
F3 0.0264(6) 0.0113(4) 0.0212(5) -0.0012(4) 0.0056(4) 0.0006(4)
F4 0.0148(5) 0.0245(6) 0.0324(6) -0.0009(5) 0.0031(5) -0.0012(4)
P2 0.0202(3) 0.0161(3) 0.0178(3) 0.0019(2) 0.0025(2) 0.0001(2)
F5 0.0518(8) 0.0283(6) 0.0185(6) 0.0033(5) 0.0058(6) 0.0056(6)
F5A 0.026(2) 0.078(4) 0.034(3) 0.014(3) -0.003(2) -0.022(3)
F6 0.0524(15) 0.0707(19) 0.0365(13) 0.0160(12) 0.0190(12) 0.0408(13)
F6A 0.077(4) 0.024(2) 0.030(3) -0.0059(19) -0.011(3) 0.026(3)
F7 0.0733(19) 0.0452(14) 0.0284(11) 0.0013(10) 0.0047(11) -0.0388(13)

loop_
_atom_type_symbol
_atom_type_description
_atom_type_scat_dispersion_real
_atom_type_scat_dispersion_imag
_atom_type_scat_source
C C 0.0033 0.0016 'International Tables Vol C Tables 4.2.6.8 and 6.1.1.4'
H H 0.0000 0.0000 'International Tables Vol C Tables 4.2.6.8 and 6.1.1.4'
F F 0.0171 0.0103 'International Tables Vol C Tables 4.2.6.8 and 6.1.1.4'
P P 0.1023 0.0942 'International Tables Vol C Tables 4.2.6.8 and 6.1.1.4'
Ru Ru -1.2594 0.8363 'International Tables Vol C Tables 4.2.6.8 and 6.1.1.4'

loop_
_geom_angle_atom_site_label_1
_geom_angle_atom_site_label_2
_geom_angle_atom_site_label_3
_geom_angle
_geom_angle_site_symmetry_1
_geom_angle_site_symmetry_3
_geom_angle_publ_flag
C1 Ru1 C2 36.95(7) . . ?
C1 Ru1 C3 66.23(7) . . ?
C1 Ru1 C4 78.06(7) . . ?
C1 Ru1 C5 66.12(7) . . ?
C1 Ru1 C6 37.12(7) . . ?
C3 Ru1 C2 37.30(7) . . ?
C3 Ru1 C4 37.18(7) . . ?
C3 Ru1 C5 67.13(8) . . ?
C3 Ru1 C6 79.78(7) . . ?
C4 Ru1 C2 67.21(7) . . ?
C4 Ru1 C5 37.20(8) . . ?
C4 Ru1 C6 67.24(8) . . ?
C5 Ru1 C2 79.57(7) . . ?
C5 Ru1 C6 37.14(8) . . ?
C6 Ru1 C2 67.83(7) . . ?
C11 Ru1 C1 163.58(8) . . ?
C11 Ru1 C2 159.23(7) . . ?
C11 Ru1 C3 128.66(8) . . ?
C11 Ru1 C4 109.62(8) . . ?
C11 Ru1 C5 110.79(8) . . ?
C11 Ru1 C6 131.26(8) . . ?
C12 Ru1 C1 126.62(7) . . ?
C12 Ru1 C2 155.60(8) . . ?
C12 Ru1 C3 166.52(8) . . ?
C12 Ru1 C4 135.05(8) . . ?
C12 Ru1 C5 112.34(7) . . ?
C12 Ru1 C6 108.13(7) . . ?
C12 Ru1 C11 38.04(8) . . ?
C13 Ru1 C1 107.84(7) . . ?
C13 Ru1 C2 120.02(7) . . ?
C13 Ru1 C3 148.80(8) . . ?
C13 Ru1 C4 172.77(8) . . ?
C13 Ru1 C5 140.87(8) . . ?
C13 Ru1 C6 114.79(7) . . ?
C13 Ru1 C11 63.59(8) . . ?
C13 Ru1 C12 37.98(7) . . ?
C13 Ru1 C14 37.92(8) . . ?
C13 Ru1 C15 63.36(8) . . ?
C14 Ru1 C1 119.30(8) . . ?
C14 Ru1 C2 105.76(7) . . ?
C14 Ru1 C3 115.91(8) . . ?
C14 Ru1 C4 142.87(8) . . ?
C14 Ru1 C5 174.34(7) . . ?
C14 Ru1 C6 146.48(8) . . ?
C14 Ru1 C11 63.55(8) . . ?
C14 Ru1 C12 63.50(8) . . ?
C15 Ru1 C1 153.04(8) . . ?
C15 Ru1 C2 122.61(7) . . ?
C15 Ru1 C3 107.17(7) . . ?
C15 Ru1 C4 113.25(8) . . ?
C15 Ru1 C5 137.56(8) . . ?
C15 Ru1 C6 169.33(8) . . ?
C15 Ru1 C11 38.07(8) . . ?
C15 Ru1 C12 63.51(7) . . ?
C15 Ru1 C14 37.78(8) . . ?
F1 C1 Ru1 128.88(12) . . ?
F1 C1 C2 117.64(17) . . ?
F1 C1 C6 117.68(17) . . ?
C2 C1 Ru1 73.25(10) . . ?
C2 C1 C6 124.68(17) . . ?
C6 C1 Ru1 72.66(10) . . ?
C1 C2 Ru1 69.79(10) . . ?
C1 C2 C3 116.26(17) . . ?
C1 C2 C8 121.56(18) . . ?
C3 C2 Ru1 69.73(10) . . ?
C3 C2 C8 122.18(18) . . ?
C8 C2 Ru1 131.52(13) . . ?
Ru1 C3 H3 128.4 . . ?
C2 C3 Ru1 72.96(10) . . ?
C2 C3 H3 119.4 . . ?
C4 C3 Ru1 71.52(11) . . ?
C4 C3 C2 121.15(18) . . ?
C4 C3 H3 119.4 . . ?
Ru1 C4 H4 129.5 . . ?
C3 C4 Ru1 71.30(11) . . ?
C3 C4 H4 119.8 . . ?
C3 C4 C5 120.39(19) . . ?
C5 C4 Ru1 71.85(11) . . ?
C5 C4 H4 119.8 . . ?
Ru1 C5 H5 129.9 . . ?
C4 C5 Ru1 70.95(11) . . ?
C4 C5 H5 119.7 . . ?
C4 C5 C6 120.63(18) . . ?
C6 C5 Ru1 71.99(10) . . ?
C6 C5 H5 119.7 . . ?
C1 C6 Ru1 70.22(10) . . ?
C1 C6 C5 116.87(17) . . ?
C1 C6 C7 120.60(19) . . ?
C5 C6 Ru1 70.86(10) . . ?
C5 C6 C7 122.51(19) . . ?
C7 C6 Ru1 130.84(14) . . ?
C6 C7 H7A 109.5 . . ?
C6 C7 H7B 109.5 . . ?
C6 C7 H7C 109.5 . . ?
H7A C7 H7B 109.5 . . ?
H7A C7 H7C 109.5 . . ?
H7B C7 H7C 109.5 . . ?
C2 C8 H8A 109.5 . . ?
C2 C8 H8B 109.5 . . ?
C2 C8 H8C 109.5 . . ?
H8A C8 H8B 109.5 . . ?
H8A C8 H8C 109.5 . . ?
H8B C8 H8C 109.5 . . ?
Ru1 C11 H11 123.6 . . ?
C12 C11 Ru1 70.91(10) . . ?
C12 C11 H11 126.2 . . ?
C12 C11 C15 107.56(17) . . ?
C15 C11 Ru1 70.89(10) . . ?
C15 C11 H11 126.2 . . ?
Ru1 C12 H12 123.7 . . ?
C11 C12 Ru1 71.05(10) . . ?
C11 C12 H12 126.0 . . ?
C13 C12 Ru1 70.88(11) . . ?
C13 C12 C11 107.96(17) . . ?
C13 C12 H12 126.0 . . ?
Ru1 C13 H13 123.4 . . ?
C12 C13 Ru1 71.13(11) . . ?
C12 C13 H13 125.9 . . ?
C14 C13 Ru1 71.17(11) . . ?
C14 C13 C12 108.14(19) . . ?
C14 C13 H13 125.9 . . ?
Ru1 C14 H14 123.6 . . ?
C13 C14 Ru1 70.91(11) . . ?
C13 C14 H14 126.0 . . ?
C15 C14 Ru1 71.11(11) . . ?
C15 C14 C13 108.06(18) . . ?
C15 C14 H14 126.0 . . ?
Ru1 C15 H15 123.6 . . ?
C11 C15 Ru1 71.04(10) . . ?
C11 C15 H15 125.9 . . ?
C14 C15 Ru1 71.12(10) . . ?
C14 C15 C11 108.28(17) . . ?
C14 C15 H15 125.9 . . ?
F2 P1 F2 180.00(8) . 3_767 ?
F2 P1 F3 90.07(5) 3_767 . ?
F2 P1 F3 89.93(5) . . ?
F2 P1 F3 89.93(5) 3_767 3_767 ?
F2 P1 F3 90.07(5) . 3_767 ?
F3 P1 F3 180.0 3_767 . ?
F4 P1 F2 90.07(6) 3_767 3_767 ?
F4 P1 F2 89.93(6) 3_767 . ?
F4 P1 F2 90.07(6) . . ?
F4 P1 F2 89.93(6) . 3_767 ?
F4 P1 F3 89.89(6) . 3_767 ?
F4 P1 F3 90.11(6) 3_767 3_767 ?
F4 P1 F3 89.89(6) 3_767 . ?
F4 P1 F3 90.11(6) . . ?
F4 P1 F4 180.00(8) . 3_767 ?
F5 P2 F5 180.0 . 3_566 ?
F5A P2 F5 82.4(2) 3_566 . ?
F5A P2 F5 97.6(2) . . ?
F5A P2 F5A 180.00(14) 3_566 . ?
F5A P2 F6A 90.2(4) . . ?
F5A P2 F6A 89.8(4) 3_566 . ?
F5A P2 F7 145.4(2) . 3_566 ?
F5A P2 F7 34.6(2) 3_566 3_566 ?
F6 P2 F5 88.12(10) 3_566 3_566 ?
F6 P2 F5 91.88(10) . 3_566 ?
F6 P2 F5 91.88(10) 3_566 . ?
F6 P2 F5 88.12(10) . . ?
F6 P2 F6 180.0 3_566 . ?
F6 P2 F6A 146.9(2) . 3_566 ?
F6 P2 F6A 33.1(2) 3_566 3_566 ?
F6 P2 F7 89.55(17) . 3_566 ?
F6 P2 F7 90.45(17) . . ?
F6 P2 F7 89.55(17) 3_566 . ?
F6 P2 F7 90.45(17) 3_566 3_566 ?
F6A P2 F5 90.6(2) . . ?
F6A P2 F5 89.4(2) 3_566 . ?
F6A P2 F6A 180.0 3_566 . ?
F6A P2 F7 123.5(3) 3_566 3_566 ?
F6A P2 F7 56.5(3) . 3_566 ?
F7 P2 F5 92.43(10) . 3_566 ?
F7 P2 F5 92.43(10) 3_566 . ?
F7 P2 F5 87.57(10) 3_566 3_566 ?
F7 P2 F5 87.57(10) . . ?
F7 P2 F7 180.0 3_566 . ?

loop_
_geom_bond_atom_site_label_1
_geom_bond_atom_site_label_2
_geom_bond_distance
_geom_bond_site_symmetry_2
_geom_bond_publ_flag
Ru1 C1 2.1982(17) . ?
Ru1 C2 2.2430(17) . ?
Ru1 C3 2.2007(18) . ?
Ru1 C4 2.2036(19) . ?
Ru1 C5 2.2152(19) . ?
Ru1 C6 2.2300(17) . ?
Ru1 C11 2.1829(18) . ?
Ru1 C12 2.1811(18) . ?
Ru1 C13 2.1778(19) . ?
Ru1 C14 2.1811(18) . ?
Ru1 C15 2.1810(18) . ?
F1 C1 1.344(2) . ?
C1 C2 1.408(3) . ?
C1 C6 1.410(3) . ?
C2 C3 1.422(3) . ?
C2 C8 1.498(3) . ?
C3 H3 0.9500 . ?
C3 C4 1.404(3) . ?
C4 H4 0.9500 . ?
C4 C5 1.410(3) . ?
C5 H5 0.9500 . ?
C5 C6 1.416(3) . ?
C6 C7 1.501(3) . ?
C7 H7A 0.9800 . ?
C7 H7B 0.9800 . ?
C7 H7C 0.9800 . ?
C8 H8A 0.9800 . ?
C8 H8B 0.9800 . ?
C8 H8C 0.9800 . ?
C11 H11 0.9500 . ?
C11 C12 1.422(3) . ?
C11 C15 1.423(3) . ?
C12 H12 0.9500 . ?
C12 C13 1.419(3) . ?
C13 H13 0.9500 . ?
C13 C14 1.416(3) . ?
C14 H14 0.9500 . ?
C14 C15 1.412(3) . ?
C15 H15 0.9500 . ?
P1 F2 1.6029(11) 3_767 ?
P1 F2 1.6029(11) . ?
P1 F3 1.6079(10) . ?
P1 F3 1.6079(10) 3_767 ?
P1 F4 1.6008(11) . ?
P1 F4 1.6008(11) 3_767 ?
P2 F5 1.6053(12) . ?
P2 F5 1.6053(12) 3_566 ?
P2 F5A 1.569(5) . ?
P2 F5A 1.569(5) 3_566 ?
P2 F6 1.579(2) . ?
P2 F6 1.579(2) 3_566 ?
P2 F6A 1.585(5) . ?
P2 F6A 1.585(5) 3_566 ?
P2 F7 1.589(2) 3_566 ?
P2 F7 1.589(2) . ?
